data_7036465
loop_
_publ_author_name
'Yuan, Guozan'
'Hu, Guoli'
'Shan, Weilong'
'Jin, Suo'
'Gu, Qingyun'
'Chen, Jing'

_publ_section_title
;
 Structural and luminescence modulation in 8-hydroxyquinolinate-based
 coordination polymers by varying the dicarboxylic acid.
;
_journal_issue 40
_journal_name_full 'Dalton transactions (Cambridge, England : 2003)'
_journal_page_first 17774
_journal_page_last 17783
_journal_paper_doi 10.1039/c5dt02692j
_journal_volume 44
_journal_year 2015
_chemical_formula_sum 'C38 H36 N6 O4 Zn'
_chemical_formula_weight 706.10
_chemical_name_systematic
; 
 ? 
;
_space_group_crystal_system monoclinic
_space_group_IT_number 14
_space_group_name_Hall '-P 2ybc'
_space_group_name_H-M_alt 'P 1 21/c 1'
_symmetry_space_group_name_Hall '-P 2ybc'
_symmetry_space_group_name_H-M 'P 1 21/c 1'
_atom_sites_solution_hydrogens mixed
_audit_creation_method SHELXL-2013
_audit_update_record
;
2015-09-01 deposited with the CCDC.
2015-09-02 downloaded from the CCDC.
;
_cell_angle_alpha 90
_cell_angle_beta 106.2680(10)
_cell_angle_gamma 90
_cell_formula_units_Z 2
_cell_length_a 10.1080(11)
_cell_length_b 11.9955(13)
_cell_length_c 14.6670(16)
_cell_measurement_reflns_used 1253
_cell_measurement_temperature 296(2)
_cell_measurement_theta_max 19.87
_cell_measurement_theta_min 2.70
_cell_volume 1707.2(3)
_computing_cell_refinement 'Bruker SMART'
_computing_data_collection 'Bruker SMART'
_computing_data_reduction 'Bruker SAINT'
_computing_molecular_graphics 'Bruker SHELXTL'
_computing_publication_material 'Bruker SHELXTL'
_computing_structure_refinement 'SHELXL-2013 (Sheldrick, 2013)'
_computing_structure_solution 'Bruker SHELXTL'
_diffrn_ambient_temperature 296(2)
_diffrn_measured_fraction_theta_full 0.991
_diffrn_measured_fraction_theta_max 0.990
_diffrn_measurement_device_type 'CCD area detector'
_diffrn_measurement_method 'phi and omega scans'
_diffrn_radiation_type MoK\a
_diffrn_radiation_wavelength 0.71073
_diffrn_reflns_av_R_equivalents 0.0513
_diffrn_reflns_av_unetI/netI 0.0709
_diffrn_reflns_laue_measured_fraction_full 0.991
_diffrn_reflns_laue_measured_fraction_max 0.990
_diffrn_reflns_limit_h_max 12
_diffrn_reflns_limit_h_min -12
_diffrn_reflns_limit_k_max 13
_diffrn_reflns_limit_k_min -15
_diffrn_reflns_limit_l_max 15
_diffrn_reflns_limit_l_min -18
_diffrn_reflns_number 10067
_diffrn_reflns_point_group_measured_fraction_full 0.991
_diffrn_reflns_point_group_measured_fraction_max 0.990
_diffrn_reflns_theta_full 25.242
_diffrn_reflns_theta_max 26.999
_diffrn_reflns_theta_min 2.700
_exptl_absorpt_coefficient_mu 0.769
_exptl_absorpt_correction_type multi-scan
_exptl_absorpt_process_details sadabs
_exptl_crystal_colour red
_exptl_crystal_density_diffrn 1.374
_exptl_crystal_description block
_exptl_crystal_F_000 736
_exptl_crystal_size_max 0.200
_exptl_crystal_size_mid 0.190
_exptl_crystal_size_min 0.180
_exptl_transmission_factor_max 0.871
_exptl_transmission_factor_min 0.857
_refine_diff_density_max 0.728
_refine_diff_density_min -0.344
_refine_diff_density_rms 0.067
_refine_ls_extinction_method none
_refine_ls_goodness_of_fit_ref 0.971
_refine_ls_hydrogen_treatment mixed
_refine_ls_matrix_type full
_refine_ls_number_parameters 269
_refine_ls_number_reflns 3684
_refine_ls_number_restraints 27
_refine_ls_restrained_S_all 0.991
_refine_ls_R_factor_all 0.0958
_refine_ls_R_factor_gt 0.0537
_refine_ls_shift/su_max 0.002
_refine_ls_shift/su_mean 0.000
_refine_ls_structure_factor_coef Fsqd
_refine_ls_weighting_details
; 
 w=1/[\s^2^(Fo^2^)+(0.0794P)^2^] 
 where P=(Fo^2^+2Fc^2^)/3 
;
_refine_ls_weighting_scheme calc
_refine_ls_wR_factor_gt 0.1300
_refine_ls_wR_factor_ref 0.1517
_reflns_Friedel_coverage 0.000
_reflns_number_gt 2250
_reflns_number_total 3684
_reflns_threshold_expression 'I > 2\s(I)'
_cod_data_source_file c5dt02692j2.cif
_cod_data_source_block 1
_cod_depositor_comments 'Adding full bibliography for 7036465--7036470.cif.'
_cod_database_code 7036465
_shelx_space_group_comment
; 
The symmetry employed for this shelxl refinement is uniquely defined 
by the following loop, which should always be used as a source of 
symmetry information in preference to the above space-group names. 
They are only intended as comments. 
;
_shelx_estimated_absorpt_t_min 0.861
_shelx_estimated_absorpt_t_max 0.874
_shelxl_version_number 2013-2

loop_
_space_group_symop_operation_xyz
'x, y, z'
'-x, y+1/2, -z+1/2'
'-x, -y, -z'
'x, -y-1/2, z-1/2'

loop_
_atom_site_label
_atom_site_type_symbol
_atom_site_fract_x
_atom_site_fract_y
_atom_site_fract_z
_atom_site_U_iso_or_equiv
_atom_site_adp_type
_atom_site_occupancy
_atom_site_site_symmetry_order
_atom_site_calc_flag
_atom_site_refinement_flags_posn
_atom_site_refinement_flags_adp
_atom_site_refinement_flags_occupancy
Zn1 Zn 0.5000 0.5000 0.0000 0.0396(2) Uani 1 2 d S . P
O1 O 0.4593(2) 0.37490(19) -0.09309(16) 0.0499(6) Uani 1 1 d . . .
N1 N 0.2991(3) 0.4385(2) 0.02085(16) 0.0355(6) Uani 1 1 d . . .
C1 C 0.3482(4) 0.3170(3) -0.0951(2) 0.0433(8) Uani 1 1 d . . .
O2 O 0.1598(4) -0.1034(3) 0.0196(3) 0.1060(13) Uani 1 1 d . . .
N2 N 0.3842(3) 0.8774(2) 0.3869(2) 0.0464(7) Uani 1 1 d . . .
C2 C 0.3102(5) 0.2227(3) -0.1519(3) 0.0611(11) Uani 1 1 d . . .
N3 N 0.2771(6) 0.0379(4) 0.1091(4) 0.1070(17) Uani 1 1 d D U .
C3 C 0.1902(5) 0.1641(4) -0.1564(3) 0.0756(14) Uani 1 1 d . . .
C4 C 0.1051(5) 0.1930(3) -0.1020(3) 0.0637(11) Uani 1 1 d . . .
C5 C 0.1399(4) 0.2864(3) -0.0406(2) 0.0447(8) Uani 1 1 d . . .
C6 C 0.2608(3) 0.3482(3) -0.0368(2) 0.0388(8) Uani 1 1 d . . .
C7 C 0.0604(4) 0.3214(3) 0.0188(3) 0.0496(9) Uani 1 1 d . . .
C8 C 0.0996(4) 0.4104(3) 0.0754(3) 0.0462(9) Uani 1 1 d . . .
C9 C 0.2216(3) 0.4694(3) 0.0765(2) 0.0381(8) Uani 1 1 d . . .
C10 C 0.2688(4) 0.5671(3) 0.1369(2) 0.0405(8) Uani 1 1 d . . .
C11 C 0.2067(4) 0.6136(3) 0.1966(2) 0.0448(8) Uani 1 1 d . . .
C12 C 0.2630(3) 0.7080(3) 0.2580(2) 0.0420(8) Uani 1 1 d . . .
C13 C 0.3594(4) 0.7816(3) 0.2408(3) 0.0471(9) Uani 1 1 d . . .
C14 C 0.4139(4) 0.8640(3) 0.3054(3) 0.0509(9) Uani 1 1 d . . .
C15 C 0.2893(5) 0.8086(4) 0.4026(3) 0.0638(12) Uani 1 1 d . . .
C16 C 0.2269(5) 0.7262(4) 0.3418(3) 0.0620(11) Uani 1 1 d . . .
C17 C 0.3795(8) 0.1126(6) 0.1413(5) 0.186(4) Uani 1 1 d D U .
H17A H 0.4564 0.0932 0.1181 0.279 Uiso 1 1 calc R U .
H17B H 0.4077 0.1119 0.2095 0.279 Uiso 1 1 calc R U .
H17C H 0.3472 0.1857 0.1192 0.279 Uiso 1 1 calc R U .
C18 C 0.1629(9) 0.0532(6) 0.1583(5) 0.153(3) Uani 1 1 d D U .
H18A H 0.0864 0.0058 0.1287 0.230 Uiso 1 1 calc R U .
H18B H 0.1332 0.1296 0.1528 0.230 Uiso 1 1 calc R U .
H18C H 0.1977 0.0339 0.2242 0.230 Uiso 1 1 calc R U .
C19 C 0.2443(8) -0.0381(6) 0.0475(5) 0.128(2) Uani 1 1 d D U .
H19A H 0.3096 -0.0426 0.0138 0.154 Uiso 1 1 calc R U .
H5 H 0.046(4) 0.437(4) 0.115(3) 0.077(12) Uiso 1 1 d . . .
H6 H 0.478(4) 0.914(3) 0.292(2) 0.063(11) Uiso 1 1 d . . .
H9 H -0.019(3) 0.278(3) 0.017(2) 0.051(10) Uiso 1 1 d . . .
H10 H 0.352(3) 0.594(3) 0.129(2) 0.050(10) Uiso 1 1 d . . .
H12 H 0.287(5) 0.811(4) 0.469(3) 0.092(15) Uiso 1 1 d . . .
H13 H 0.134(4) 0.574(3) 0.212(2) 0.062(11) Uiso 1 1 d . . .
H14 H 0.019(4) 0.154(3) -0.105(3) 0.074(12) Uiso 1 1 d . . .
H16 H 0.374(4) 0.208(3) -0.193(3) 0.078(13) Uiso 1 1 d . . .
H17 H 0.386(4) 0.774(3) 0.184(3) 0.084(13) Uiso 1 1 d . . .
H18 H 0.149(4) 0.682(3) 0.346(3) 0.073(13) Uiso 1 1 d . . .
H19 H 0.166(5) 0.106(4) -0.198(3) 0.105(17) Uiso 1 1 d . . .

loop_
_atom_site_aniso_label
_atom_site_aniso_U_11
_atom_site_aniso_U_22
_atom_site_aniso_U_33
_atom_site_aniso_U_23
_atom_site_aniso_U_13
_atom_site_aniso_U_12
Zn1 0.0445(3) 0.0373(3) 0.0393(3) -0.0043(2) 0.0154(2) -0.0072(3)
O1 0.0546(15) 0.0508(15) 0.0523(15) -0.0123(11) 0.0279(12) -0.0131(12)
N1 0.0412(15) 0.0319(14) 0.0336(15) -0.0011(11) 0.0110(12) -0.0028(12)
C1 0.051(2) 0.0376(19) 0.042(2) -0.0035(15) 0.0151(16) -0.0053(16)
O2 0.099(3) 0.113(3) 0.111(3) -0.036(2) 0.039(2) -0.043(2)
N2 0.0515(18) 0.0455(17) 0.0449(17) -0.0052(13) 0.0177(14) -0.0008(14)
C2 0.075(3) 0.059(3) 0.057(3) -0.027(2) 0.031(2) -0.021(2)
N3 0.099(4) 0.089(3) 0.107(4) 0.015(3) -0.015(3) -0.035(3)
C3 0.091(4) 0.063(3) 0.081(3) -0.035(2) 0.037(3) -0.031(3)
C4 0.063(3) 0.056(3) 0.075(3) -0.017(2) 0.023(2) -0.024(2)
C5 0.045(2) 0.0410(19) 0.048(2) -0.0037(15) 0.0143(17) -0.0078(16)
C6 0.0447(19) 0.0372(18) 0.0350(18) 0.0000(14) 0.0118(15) -0.0034(15)
C7 0.043(2) 0.049(2) 0.058(2) 0.0004(17) 0.0153(18) -0.0094(18)
C8 0.042(2) 0.047(2) 0.054(2) -0.0034(17) 0.0214(17) -0.0044(16)
C9 0.0402(19) 0.0390(18) 0.0359(18) 0.0018(13) 0.0119(15) 0.0033(14)
C10 0.040(2) 0.045(2) 0.0360(19) -0.0026(15) 0.0103(15) -0.0016(16)
C11 0.048(2) 0.045(2) 0.045(2) -0.0016(16) 0.0185(17) -0.0047(17)
C12 0.044(2) 0.0415(19) 0.044(2) -0.0031(15) 0.0177(16) 0.0051(15)
C13 0.057(2) 0.046(2) 0.045(2) -0.0037(16) 0.0247(18) -0.0040(17)
C14 0.063(2) 0.045(2) 0.048(2) -0.0019(17) 0.0221(19) -0.0074(19)
C15 0.075(3) 0.074(3) 0.053(3) -0.028(2) 0.035(2) -0.021(2)
C16 0.065(3) 0.068(3) 0.066(3) -0.018(2) 0.039(2) -0.021(2)
C17 0.184(8) 0.152(7) 0.160(7) 0.043(5) -0.054(6) -0.110(6)
C18 0.181(8) 0.120(6) 0.138(6) -0.009(5) 0.011(6) -0.003(6)
C19 0.132(6) 0.133(6) 0.098(5) 0.015(4) -0.004(4) -0.043(5)

loop_
_atom_type_symbol
_atom_type_description
_atom_type_scat_dispersion_real
_atom_type_scat_dispersion_imag
_atom_type_scat_source
C C 0.0033 0.0016 'International Tables Vol C Tables 4.2.6.8 and 6.1.1.4'
H H 0.0000 0.0000 'International Tables Vol C Tables 4.2.6.8 and 6.1.1.4'
N N 0.0061 0.0033 'International Tables Vol C Tables 4.2.6.8 and 6.1.1.4'
O O 0.0106 0.0060 'International Tables Vol C Tables 4.2.6.8 and 6.1.1.4'
Zn Zn 0.2839 1.4301 'International Tables Vol C Tables 4.2.6.8 and 6.1.1.4'

loop_
_geom_angle_atom_site_label_1
_geom_angle_atom_site_label_2
_geom_angle_atom_site_label_3
_geom_angle
_geom_angle_site_symmetry_1
_geom_angle_site_symmetry_3
O1 Zn1 O1 180.0 3_665 .
O1 Zn1 N1 79.98(9) 3_665 3_665
O1 Zn1 N1 100.02(9) . 3_665
O1 Zn1 N1 100.02(9) 3_665 .
O1 Zn1 N1 79.98(9) . .
N1 Zn1 N1 180.0 3_665 .
O1 Zn1 N2 88.75(11) 3_665 4_575
O1 Zn1 N2 91.25(11) . 4_575
N1 Zn1 N2 89.34(10) 3_665 4_575
N1 Zn1 N2 90.66(10) . 4_575
O1 Zn1 N2 91.25(11) 3_665 2_645
O1 Zn1 N2 88.75(11) . 2_645
N1 Zn1 N2 90.66(10) 3_665 2_645
N1 Zn1 N2 89.34(10) . 2_645
N2 Zn1 N2 180.00(11) 4_575 2_645
C1 O1 Zn1 115.2(2) . .
C9 N1 C6 119.2(3) . .
C9 N1 Zn1 134.2(2) . .
C6 N1 Zn1 106.59(19) . .
O1 C1 C2 122.3(3) . .
O1 C1 C6 120.7(3) . .
C2 C1 C6 117.0(3) . .
C14 N2 C15 116.0(3) . .
C14 N2 Zn1 122.5(3) . 2_655
C15 N2 Zn1 121.4(2) . 2_655
C3 C2 C1 122.0(4) . .
C19 N3 C17 138.7(8) . .
C19 N3 C18 110.1(6) . .
C17 N3 C18 111.1(7) . .
C4 C3 C2 121.8(4) . .
C3 C4 C5 119.0(4) . .
C7 C5 C6 117.1(3) . .
C7 C5 C4 123.1(3) . .
C6 C5 C4 119.8(3) . .
N1 C6 C5 122.2(3) . .
N1 C6 C1 117.4(3) . .
C5 C6 C1 120.4(3) . .
C8 C7 C5 120.0(3) . .
C7 C8 C9 120.6(3) . .
N1 C9 C8 120.9(3) . .
N1 C9 C10 116.4(3) . .
C8 C9 C10 122.8(3) . .
C11 C10 C9 126.7(3) . .
C10 C11 C12 123.8(3) . .
C13 C12 C16 115.5(3) . .
C13 C12 C11 123.5(3) . .
C16 C12 C11 120.9(3) . .
C14 C13 C12 119.8(3) . .
N2 C14 C13 124.3(4) . .
N2 C15 C16 124.0(4) . .
C15 C16 C12 120.3(4) . .
O2 C19 N3 140.3(8) . .

loop_
_geom_bond_atom_site_label_1
_geom_bond_atom_site_label_2
_geom_bond_distance
_geom_bond_site_symmetry_2
Zn1 O1 1.993(2) 3_665
Zn1 O1 1.993(2) .
Zn1 N1 2.260(2) 3_665
Zn1 N1 2.260(2) .
Zn1 N2 2.279(3) 4_575
Zn1 N2 2.279(3) 2_645
O1 C1 1.314(4) .
N1 C9 1.333(4) .
N1 C6 1.362(4) .
C1 C2 1.393(5) .
C1 C6 1.441(5) .
O2 C19 1.147(7) .
N2 C14 1.321(4) .
N2 C15 1.334(5) .
N2 Zn1 2.279(3) 2_655
C2 C3 1.388(6) .
N3 C19 1.262(7) .
N3 C17 1.350(6) .
N3 C18 1.534(8) .
C3 C4 1.370(6) .
C4 C5 1.419(5) .
C5 C7 1.405(5) .
C5 C6 1.417(4) .
C7 C8 1.342(5) .
C8 C9 1.418(5) .
C9 C10 1.466(5) .
C10 C11 1.334(5) .
C11 C12 1.459(5) .
C12 C13 1.390(5) .
C12 C16 1.394(5) .
C13 C14 1.374(5) .
C15 C16 1.362(5) .

loop_
_geom_torsion_atom_site_label_1
_geom_torsion_atom_site_label_2
_geom_torsion_atom_site_label_3
_geom_torsion_atom_site_label_4
_geom_torsion
_geom_torsion_site_symmetry_1
Zn1 O1 C1 C2 -176.0(3) .
Zn1 O1 C1 C6 3.3(4) .
O1 C1 C2 C3 -177.7(4) .
C6 C1 C2 C3 3.1(6) .
C1 C2 C3 C4 -2.7(8) .
C2 C3 C4 C5 0.9(8) .
C3 C4 C5 C7 -178.9(4) .
C3 C4 C5 C6 0.3(6) .
C9 N1 C6 C5 0.8(5) .
Zn1 N1 C6 C5 178.7(3) .
C9 N1 C6 C1 -179.4(3) .
Zn1 N1 C6 C1 -1.5(3) .
C7 C5 C6 N1 -0.7(5) .
C4 C5 C6 N1 -180.0(3) .
C7 C5 C6 C1 179.5(3) .
C4 C5 C6 C1 0.2(5) .
O1 C1 C6 N1 -0.9(5) .
C2 C1 C6 N1 178.3(3) .
O1 C1 C6 C5 178.9(3) .
C2 C1 C6 C5 -1.9(5) .
C6 C5 C7 C8 0.5(5) .
C4 C5 C7 C8 179.8(4) .
C5 C7 C8 C9 -0.5(6) .
C6 N1 C9 C8 -0.8(5) .
Zn1 N1 C9 C8 -177.9(2) .
C6 N1 C9 C10 179.9(3) .
Zn1 N1 C9 C10 2.8(5) .
C7 C8 C9 N1 0.6(5) .
C7 C8 C9 C10 179.9(3) .
N1 C9 C10 C11 178.8(3) .
C8 C9 C10 C11 -0.5(6) .
C9 C10 C11 C12 177.0(3) .
C10 C11 C12 C13 21.7(6) .
C10 C11 C12 C16 -155.0(4) .
C16 C12 C13 C14 1.1(5) .
C11 C12 C13 C14 -175.7(3) .
C15 N2 C14 C13 -3.7(6) .
Zn1 N2 C14 C13 171.3(3) 2_655
C12 C13 C14 N2 2.2(6) .
C14 N2 C15 C16 1.9(6) .
Zn1 N2 C15 C16 -173.1(4) 2_655
N2 C15 C16 C12 1.3(7) .
C13 C12 C16 C15 -2.7(6) .
C11 C12 C16 C15 174.2(4) .
C17 N3 C19 O2 178.5(8) .
C18 N3 C19 O2 -5.4(13) .
